data_7133457
loop_
_publ_author_name
'Maiti, Sandip'
'Parui, Nabin'
'Halder, Joydev'
'Dash, Jyotirmayee'

_publ_section_title
;
 Synthesis of triazole-fused tetracyclic spirooxindole derivatives
 <i>via</i> metal-free Huisgen cycloaddition.
;
_journal_issue 73
_journal_name_full 'Chemical communications (Cambridge, England)'
_journal_page_first 10009
_journal_page_last 10012
_journal_paper_doi 10.1039/d4cc02534b
_journal_volume 60
_journal_year 2024
_chemical_formula_moiety 'C20 H18 N3.985 O2'
_chemical_formula_sum 'C20 H18 N4 O2'
_chemical_formula_weight 346.38
_chemical_name_systematic SPIROOXINDOLE1
_space_group_crystal_system orthorhombic
_space_group_IT_number 33
_space_group_name_Hall 'P 2c -2n'
_space_group_name_H-M_alt 'P n a 21'
_atom_sites_solution_hydrogens mixed
_audit_creation_date 2024-03-18
_audit_creation_method
;
Olex2 1.5
(compiled 2022.04.07 svn.rca3783a0 for OlexSys, GUI svn.r6498)
;
_audit_update_record
;
2024-05-17 deposited with the CCDC.	2024-07-26 downloaded from the CCDC.
;
_cell_angle_alpha 90
_cell_angle_beta 90
_cell_angle_gamma 90
_cell_formula_units_Z 4
_cell_length_a 16.083(15)
_cell_length_b 19.232(17)
_cell_length_c 5.595(5)
_cell_measurement_reflns_used 7252
_cell_measurement_temperature 169.04
_cell_measurement_theta_max 25.62
_cell_measurement_theta_min 2.46
_cell_volume 1731(3)
_computing_cell_refinement 'SAINT V8.38A (Bruker, 2018)'
_computing_data_reduction 'SAINT V8.38A (Bruker, 2018)'
_computing_molecular_graphics 'Olex2 1.5 (Dolomanov et al., 2009)'
_computing_publication_material 'Olex2 1.5 (Dolomanov et al., 2009)'
_computing_structure_refinement 'XL  (Sheldrick, 2008)'
_computing_structure_solution 'SHELXT 2014/5 (Sheldrick, 2014)'
_diffrn_ambient_temperature 169.04
_diffrn_detector_area_resol_mean 5.6
_diffrn_detector_type 'Bruker SMART CCD 6000 area detector'
_diffrn_measured_fraction_theta_full 0.993
_diffrn_measured_fraction_theta_max 0.993
_diffrn_measurement_device 'three-circle diffractometer'
_diffrn_measurement_device_type 'Bruker SMART CCD 6000 area detector'
_diffrn_measurement_method '\w scans'
_diffrn_radiation_type MoK\a
_diffrn_radiation_wavelength 0.71073
_diffrn_reflns_av_R_equivalents 0.0787
_diffrn_reflns_av_unetI/netI 0.0521
_diffrn_reflns_Laue_measured_fraction_full 0.993
_diffrn_reflns_Laue_measured_fraction_max 0.993
_diffrn_reflns_limit_h_max 19
_diffrn_reflns_limit_h_min -19
_diffrn_reflns_limit_k_max 23
_diffrn_reflns_limit_k_min -23
_diffrn_reflns_limit_l_max 6
_diffrn_reflns_limit_l_min -5
_diffrn_reflns_number 17927
_diffrn_reflns_point_group_measured_fraction_full 0.900
_diffrn_reflns_point_group_measured_fraction_max 0.893
_diffrn_reflns_theta_full 25.242
_diffrn_reflns_theta_max 25.711
_diffrn_reflns_theta_min 2.468
_exptl_absorpt_coefficient_mu 0.089
_exptl_absorpt_correction_T_max 0.7448
_exptl_absorpt_correction_T_min 0.6273
_exptl_absorpt_correction_type multi-scan
_exptl_absorpt_process_details
;
SADABS-2016/2 (Bruker,2016/2) was used for absorption correction.
wR2(int) was 0.1387 before and 0.0969 after correction.
The Ratio of minimum to maximum transmission is 0.8422.
The \l/2 correction factor is Not present.
;
_exptl_crystal_colour clear
_exptl_crystal_colour_lustre clear
_exptl_crystal_density_diffrn 1.329
_exptl_crystal_description needle
_exptl_crystal_F_000 728
_exptl_crystal_preparation 'Slow evaporation'
_exptl_crystal_recrystallization_method methanol
_exptl_crystal_size_max 0.2
_exptl_crystal_size_mid 0.2
_exptl_crystal_size_min 0.1
_refine_diff_density_max 0.140
_refine_diff_density_min -0.149
_refine_diff_density_rms 0.031
_refine_ls_abs_structure_details
;
 Flack x determined using 878 quotients [(I+)-(I-)]/[(I+)+(I-)]
 (Parsons, Flack and Wagner, Acta Cryst. B69 (2013) 249-259).
;
_refine_ls_abs_structure_Flack -0.3(10)
_refine_ls_extinction_coef 0.041(5)
_refine_ls_extinction_expression Fc^*^=kFc[1+0.001xFc^2^\l^3^/sin(2\q)]^-1/4^
_refine_ls_extinction_method 'SHELXL-2016/6 (Sheldrick 2016)'
_refine_ls_goodness_of_fit_ref 1.064
_refine_ls_hydrogen_treatment mixed
_refine_ls_matrix_type full
_refine_ls_number_parameters 250
_refine_ls_number_reflns 2941
_refine_ls_number_restraints 1
_refine_ls_restrained_S_all 1.063
_refine_ls_R_factor_all 0.0524
_refine_ls_R_factor_gt 0.0384
_refine_ls_shift/su_max 0.000
_refine_ls_shift/su_mean 0.000
_refine_ls_structure_factor_coef Fsqd
_refine_ls_weighting_details 'w=1/[\s^2^(Fo^2^)+(0.0339P)^2^+0.3624P] where P=(Fo^2^+2Fc^2^)/3'
_refine_ls_weighting_scheme calc
_refine_ls_wR_factor_gt 0.0895
_refine_ls_wR_factor_ref 0.1001
_reflns_Friedel_coverage 0.622
_reflns_Friedel_fraction_full 0.783
_reflns_Friedel_fraction_max 0.769
_reflns_number_gt 2497
_reflns_number_total 2941
_reflns_threshold_expression 'I > 2\s(I)'
_cod_data_source_file d4cc02534b2.cif
_cod_data_source_block mo_jd090823_0m_a
_cod_depositor_comments 'Adding full bibliography for 7133457--7133458.cif.'
_cod_database_code 7133457
_shelx_shelxl_version_number 2016/6
_shelx_space_group_comment
;
The symmetry employed for this shelxl refinement is uniquely defined
by the following loop, which should always be used as a source of
symmetry information in preference to the above space-group names.
They are only intended as comments.
;
_shelx_estimated_absorpt_t_max 0.991
_shelx_estimated_absorpt_t_min 0.982
_olex2_refinement_description
;
1.a Secondary CH2 refined with riding coordinates:
 C5(H5A,H5B), C14(H14A,H14B)
1.b Aromatic/amide H refined with riding coordinates:
 C8(H8), C11(H11), C16(H16), C10(H10), C20(H20), C19(H19), C17(H17), C18(H18)
1.c Idealised Me refined as rotating group:
 C13(H13A,H13B,H13C)
;
_olex2_submission_special_instructions 'No special instructions were received'

loop_
_space_group_symop_operation_xyz
'x, y, z'
'-x, -y, z+1/2'
'x+1/2, -y+1/2, z'
'-x+1/2, y+1/2, z+1/2'

loop_
_atom_site_label
_atom_site_type_symbol
_atom_site_fract_x
_atom_site_fract_y
_atom_site_fract_z
_atom_site_U_iso_or_equiv
_atom_site_adp_type
_atom_site_occupancy
_atom_site_site_symmetry_order
_atom_site_calc_flag
_atom_site_refinement_flags_posn
_atom_site_refinement_flags_adp
_atom_site_refinement_flags_occupancy
_atom_site_disorder_assembly
_atom_site_disorder_group
O2 O 0.41089(13) 0.51086(12) 1.0440(4) 0.0526(6) Uani 1 1 d . . . . .
O1 O 0.11562(13) 0.49561(12) 0.0911(5) 0.0559(6) Uani 1 1 d . . . . .
N2 N 0.32679(14) 0.57900(12) 0.8106(5) 0.0419(6) Uani 1 1 d . . . . .
N3 N 0.31366(16) 0.34080(12) 0.7044(5) 0.0442(10) Uani 0.985(9) 1 d . . . . .
N1 N 0.28943(18) 0.27380(13) 0.6981(6) 0.0555(8) Uani 1 1 d . . . . .
N4 N 0.33202(18) 0.24623(14) 0.5173(6) 0.0575(8) Uani 1 1 d . . . . .
C2 C 0.39813(18) 0.42851(15) 0.5665(7) 0.0411(7) Uani 1 1 d . . . . .
C12 C 0.26907(17) 0.56854(14) 0.6228(5) 0.0375(7) Uani 1 1 d . . . . .
C7 C 0.26419(15) 0.49786(14) 0.5707(6) 0.0338(6) Uani 1 1 d . . . . .
C C 0.36987(17) 0.35585(15) 0.5397(6) 0.0414(7) Uani 1 1 d . . . A 2
C15 C 0.38921(18) 0.69569(15) 0.7546(6) 0.0414(7) Uani 1 1 d . . . B 1
C6 C 0.36033(18) 0.51831(15) 0.8828(5) 0.0394(7) Uani 1 1 d . . . . .
C4 C 0.32704(16) 0.46021(13) 0.7234(5) 0.0350(7) Uani 1 1 d . . . . .
C8 C 0.21195(17) 0.47454(15) 0.3956(6) 0.0380(7) Uani 1 1 d . . . . .
H8 H 0.207569 0.426305 0.361221 0.046 Uiso 1 1 calc R U . . .
C9 C 0.16506(17) 0.52334(16) 0.2682(6) 0.0400(7) Uani 1 1 d . . . . .
C11 C 0.22341(19) 0.61664(15) 0.5002(6) 0.0466(8) Uani 1 1 d . . . . .
H11 H 0.227316 0.664752 0.537051 0.056 Uiso 1 1 calc R U . . .
C16 C 0.4324(2) 0.67355(17) 0.5545(7) 0.0527(8) Uani 1 1 d . . . B 1
H16 H 0.434540 0.625384 0.517307 0.063 Uiso 1 1 calc R U . B 1
C5 C 0.29196(18) 0.39805(15) 0.8658(6) 0.0423(7) Uani 1 1 d . . . . .
H5A H 0.319404 0.393140 1.023268 0.051 Uiso 1 1 calc R U . . .
H5B H 0.231085 0.401873 0.888530 0.051 Uiso 1 1 calc R U . . .
C14 C 0.3442(2) 0.64590(15) 0.9176(6) 0.0479(8) Uani 1 1 d . . . . .
H14A H 0.378241 0.638626 1.062920 0.057 Uiso 1 1 calc R U . B 1
H14B H 0.291068 0.667375 0.967839 0.057 Uiso 1 1 calc R U . B 1
C3 C 0.3815(2) 0.29545(17) 0.4184(7) 0.0491(8) Uani 1 1 d . . . . .
C10 C 0.17085(18) 0.59301(16) 0.3191(7) 0.0467(8) Uani 1 1 d . . . . .
H10 H 0.138772 0.625442 0.230263 0.056 Uiso 1 1 calc R U . . .
C20 C 0.3874(2) 0.76582(16) 0.8067(8) 0.0551(9) Uani 1 1 d . . . B 1
H20 H 0.358132 0.781759 0.943620 0.066 Uiso 1 1 calc R U . B 1
C13 C 0.0687(2) 0.5434(2) -0.0506(7) 0.0657(11) Uani 1 1 d . . . . .
H13A H 0.038022 0.517821 -0.173688 0.099 Uiso 1 1 calc R U . . .
H13B H 0.106582 0.576579 -0.126993 0.099 Uiso 1 1 calc R U . . .
H13C H 0.029485 0.568546 0.051710 0.099 Uiso 1 1 calc R U . . .
C19 C 0.4279(2) 0.81315(18) 0.6608(9) 0.0672(12) Uani 1 1 d . . . B 1
H19 H 0.426201 0.861343 0.697710 0.081 Uiso 1 1 calc R U . B 1
C17 C 0.4725(2) 0.7208(2) 0.4083(7) 0.0647(10) Uani 1 1 d . . . B 1
H17 H 0.501303 0.705222 0.270161 0.078 Uiso 1 1 calc R U . B 1
C18 C 0.4705(2) 0.7906(2) 0.4631(8) 0.0673(11) Uani 1 1 d . . . B 1
H18 H 0.498591 0.823046 0.363992 0.081 Uiso 1 1 calc R U . B 1
H3 H 0.417(2) 0.287(2) 0.272(8) 0.080(13) Uiso 1 1 d . . . . .
H2A H 0.4071(19) 0.4537(16) 0.401(7) 0.052(9) Uiso 1 1 d . . . . .
H2B H 0.450(2) 0.4292(16) 0.654(7) 0.061(10) Uiso 1 1 d . . . . .

loop_
_atom_site_aniso_label
_atom_site_aniso_U_11
_atom_site_aniso_U_22
_atom_site_aniso_U_33
_atom_site_aniso_U_23
_atom_site_aniso_U_13
_atom_site_aniso_U_12
O2 0.0545(12) 0.0588(14) 0.0443(13) 0.0071(11) -0.0153(12) -0.0131(10)
O1 0.0543(12) 0.0600(14) 0.0535(15) 0.0078(12) -0.0196(12) 0.0002(11)
N2 0.0480(14) 0.0318(13) 0.0458(15) 0.0023(11) -0.0043(12) -0.0061(10)
N3 0.0533(17) 0.0283(15) 0.0510(18) 0.0053(13) -0.0124(14) -0.0012(11)
N1 0.0670(17) 0.0368(15) 0.063(2) 0.0083(15) -0.0047(16) -0.0078(13)
N4 0.0674(18) 0.0419(16) 0.063(2) -0.0032(14) -0.0032(17) -0.0001(13)
C2 0.0336(14) 0.0386(16) 0.0510(19) 0.0049(15) -0.0021(15) -0.0007(12)
C12 0.0369(14) 0.0360(16) 0.0394(17) 0.0030(13) 0.0015(13) -0.0023(12)
C7 0.0318(12) 0.0327(14) 0.0370(15) 0.0071(12) 0.0008(12) -0.0016(11)
C 0.0370(15) 0.0382(16) 0.0491(18) 0.0098(15) -0.0051(14) 0.0008(12)
C15 0.0416(15) 0.0393(17) 0.0434(19) -0.0017(15) -0.0003(14) -0.0042(12)
C6 0.0408(15) 0.0407(17) 0.0367(17) 0.0050(13) -0.0025(14) -0.0071(12)
C4 0.0350(14) 0.0331(15) 0.0370(16) 0.0064(13) -0.0021(13) -0.0030(11)
C8 0.0391(14) 0.0352(16) 0.0396(16) 0.0053(13) -0.0010(13) -0.0014(11)
C9 0.0339(14) 0.0467(18) 0.0394(18) 0.0060(14) -0.0046(13) -0.0036(12)
C11 0.0516(17) 0.0298(16) 0.058(2) 0.0058(15) -0.0004(17) 0.0000(13)
C16 0.0562(18) 0.0472(18) 0.055(2) -0.0030(17) 0.0078(17) -0.0051(15)
C5 0.0444(16) 0.0411(17) 0.0414(19) 0.0099(15) -0.0034(14) -0.0036(13)
C14 0.0572(18) 0.0382(17) 0.0484(19) -0.0059(15) 0.0056(16) -0.0125(14)
C3 0.0486(18) 0.0441(19) 0.055(2) 0.0049(17) -0.0011(17) 0.0022(14)
C10 0.0417(16) 0.0421(18) 0.056(2) 0.0154(16) -0.0008(15) 0.0053(12)
C20 0.0542(19) 0.0396(18) 0.071(2) -0.0027(17) 0.0096(18) -0.0052(14)
C13 0.0548(19) 0.089(3) 0.054(2) 0.019(2) -0.0185(18) 0.0074(19)
C19 0.054(2) 0.0423(19) 0.105(4) 0.010(2) 0.006(2) -0.0046(15)
C17 0.061(2) 0.077(3) 0.056(2) 0.006(2) 0.0167(19) -0.0054(18)
C18 0.055(2) 0.067(3) 0.080(3) 0.026(2) 0.005(2) -0.0107(18)

loop_
_atom_type_symbol
_atom_type_description
_atom_type_scat_dispersion_real
_atom_type_scat_dispersion_imag
_atom_type_scat_source
C C 0.0033 0.0016 'International Tables Vol C Tables 4.2.6.8 and 6.1.1.4'
H H 0.0000 0.0000 'International Tables Vol C Tables 4.2.6.8 and 6.1.1.4'
N N 0.0061 0.0033 'International Tables Vol C Tables 4.2.6.8 and 6.1.1.4'
O O 0.0106 0.0060 'International Tables Vol C Tables 4.2.6.8 and 6.1.1.4'

loop_
_geom_angle_atom_site_label_1
_geom_angle_atom_site_label_2
_geom_angle_atom_site_label_3
_geom_angle
_geom_angle_site_symmetry_1
_geom_angle_site_symmetry_3
_geom_angle_publ_flag
C9 O1 C13 117.0(3) . . ?
C12 N2 C14 124.1(3) . . ?
C6 N2 C12 111.2(2) . . ?
C6 N2 C14 124.6(3) . . ?
N1 N3 C5 131.7(3) . . ?
C N3 N1 112.9(3) . . ?
C N3 C5 115.3(2) . . ?
N4 N1 N3 104.6(3) . . ?
N1 N4 C3 109.5(3) . . ?
C C2 C4 101.6(2) . . ?
C C2 H2A 112.7(18) . . ?
C C2 H2B 109.2(18) . . ?
C4 C2 H2A 114.4(17) . . ?
C4 C2 H2B 110(2) . . ?
H2A C2 H2B 109(3) . . ?
C7 C12 N2 109.3(2) . . ?
C11 C12 N2 129.0(3) . . ?
C11 C12 C7 121.7(3) . . ?
C12 C7 C4 108.2(2) . . ?
C8 C7 C12 120.4(3) . . ?
C8 C7 C4 131.3(3) . . ?
N3 C C2 110.3(3) . . ?
N3 C C3 104.8(3) . . ?
C3 C C2 144.8(3) . . ?
C16 C15 C14 122.3(3) . . ?
C20 C15 C16 118.8(3) . . ?
C20 C15 C14 118.9(3) . . ?
O2 C6 N2 126.1(3) . . ?
O2 C6 C4 125.3(3) . . ?
N2 C6 C4 108.6(3) . . ?
C7 C4 C2 111.0(3) . . ?
C7 C4 C6 102.4(2) . . ?
C7 C4 C5 114.8(2) . . ?
C6 C4 C2 110.9(2) . . ?
C6 C4 C5 113.2(3) . . ?
C5 C4 C2 104.8(2) . . ?
C7 C8 H8 120.8 . . ?
C7 C8 C9 118.5(3) . . ?
C9 C8 H8 120.8 . . ?
O1 C9 C8 114.7(3) . . ?
C10 C9 O1 124.5(3) . . ?
C10 C9 C8 120.8(3) . . ?
C12 C11 H11 121.0 . . ?
C12 C11 C10 118.0(3) . . ?
C10 C11 H11 121.0 . . ?
C15 C16 H16 119.7 . . ?
C17 C16 C15 120.7(3) . . ?
C17 C16 H16 119.7 . . ?
N3 C5 C4 100.2(2) . . ?
N3 C5 H5A 111.7 . . ?
N3 C5 H5B 111.7 . . ?
C4 C5 H5A 111.7 . . ?
C4 C5 H5B 111.7 . . ?
H5A C5 H5B 109.5 . . ?
N2 C14 C15 114.0(3) . . ?
N2 C14 H14A 108.7 . . ?
N2 C14 H14B 108.7 . . ?
C15 C14 H14A 108.7 . . ?
C15 C14 H14B 108.7 . . ?
H14A C14 H14B 107.6 . . ?
N4 C3 C 108.2(3) . . ?
N4 C3 H3 123(2) . . ?
C C3 H3 128(2) . . ?
C9 C10 C11 120.6(3) . . ?
C9 C10 H10 119.7 . . ?
C11 C10 H10 119.7 . . ?
C15 C20 H20 119.7 . . ?
C15 C20 C19 120.5(4) . . ?
C19 C20 H20 119.7 . . ?
O1 C13 H13A 109.5 . . ?
O1 C13 H13B 109.5 . . ?
O1 C13 H13C 109.5 . . ?
H13A C13 H13B 109.5 . . ?
H13A C13 H13C 109.5 . . ?
H13B C13 H13C 109.5 . . ?
C20 C19 H19 119.9 . . ?
C18 C19 C20 120.1(4) . . ?
C18 C19 H19 119.9 . . ?
C16 C17 H17 120.1 . . ?
C18 C17 C16 119.9(4) . . ?
C18 C17 H17 120.1 . . ?
C19 C18 C17 120.0(4) . . ?
C19 C18 H18 120.0 . . ?
C17 C18 H18 120.0 . . ?

loop_
_geom_bond_atom_site_label_1
_geom_bond_atom_site_label_2
_geom_bond_distance
_geom_bond_site_symmetry_2
_geom_bond_publ_flag
O2 C6 1.223(4) . ?
O1 C9 1.378(4) . ?
O1 C13 1.429(4) . ?
N2 C12 1.416(4) . ?
N2 C6 1.348(4) . ?
N2 C14 1.447(4) . ?
N3 N1 1.347(3) . ?
N3 C 1.323(4) . ?
N3 C5 1.466(4) . ?
N1 N4 1.332(4) . ?
N4 C3 1.354(4) . ?
C2 C 1.477(4) . ?
C2 C4 1.565(4) . ?
C2 H2A 1.06(4) . ?
C2 H2B 0.97(4) . ?
C12 C7 1.392(4) . ?
C12 C11 1.366(4) . ?
C7 C4 1.509(4) . ?
C7 C8 1.366(4) . ?
C C3 1.358(5) . ?
C15 C16 1.385(5) . ?
C15 C14 1.508(4) . ?
C15 C20 1.380(4) . ?
C6 C4 1.527(4) . ?
C4 C5 1.543(4) . ?
C8 H8 0.9500 . ?
C8 C9 1.399(4) . ?
C9 C10 1.373(4) . ?
C11 H11 0.9500 . ?
C11 C10 1.395(5) . ?
C16 H16 0.9500 . ?
C16 C17 1.383(5) . ?
C5 H5A 0.9900 . ?
C5 H5B 0.9900 . ?
C14 H14A 0.9900 . ?
C14 H14B 0.9900 . ?
C3 H3 1.01(4) . ?
C10 H10 0.9500 . ?
C20 H20 0.9500 . ?
C20 C19 1.386(5) . ?
C13 H13A 0.9800 . ?
C13 H13B 0.9800 . ?
C13 H13C 0.9800 . ?
C19 H19 0.9500 . ?
C19 C18 1.371(6) . ?
C17 H17 0.9500 . ?
C17 C18 1.376(6) . ?
C18 H18 0.9500 . ?

loop_
_geom_torsion_atom_site_label_1
_geom_torsion_atom_site_label_2
_geom_torsion_atom_site_label_3
_geom_torsion_atom_site_label_4
_geom_torsion
_geom_torsion_site_symmetry_1
_geom_torsion_site_symmetry_2
_geom_torsion_site_symmetry_3
_geom_torsion_site_symmetry_4
_geom_torsion_publ_flag
O2 C6 C4 C2 -64.8(4) . . . . ?
O2 C6 C4 C7 176.7(3) . . . . ?
O2 C6 C4 C5 52.6(4) . . . . ?
O1 C9 C10 C11 -179.2(3) . . . . ?
N2 C12 C7 C4 -3.9(3) . . . . ?
N2 C12 C7 C8 179.6(3) . . . . ?
N2 C12 C11 C10 179.4(3) . . . . ?
N2 C6 C4 C2 113.1(3) . . . . ?
N2 C6 C4 C7 -5.4(3) . . . . ?
N2 C6 C4 C5 -129.5(3) . . . . ?
N3 N1 N4 C3 0.6(3) . . . . ?
N3 C C3 N4 -0.6(3) . . . . ?
N1 N3 C C2 -176.1(3) . . . . ?
N1 N3 C C3 1.0(3) . . . . ?
N1 N3 C5 C4 -167.1(3) . . . . ?
N1 N4 C3 C 0.0(4) . . . . ?
C2 C C3 N4 174.7(4) . . . . ?
C2 C4 C5 N3 -25.8(3) . . . . ?
C12 N2 C6 O2 -178.7(3) . . . . ?
C12 N2 C6 C4 3.3(3) . . . . ?
C12 N2 C14 C15 -68.9(4) . . . . ?
C12 C7 C4 C2 -112.9(3) . . . . ?
C12 C7 C4 C6 5.5(3) . . . . ?
C12 C7 C4 C5 128.6(3) . . . . ?
C12 C7 C8 C9 1.2(4) . . . . ?
C12 C11 C10 C9 0.5(5) . . . . ?
C7 C12 C11 C10 0.1(4) . . . . ?
C7 C4 C5 N3 96.2(3) . . . . ?
C7 C8 C9 O1 178.5(3) . . . . ?
C7 C8 C9 C10 -0.5(4) . . . . ?
C N3 N1 N4 -1.0(3) . . . . ?
C N3 C5 C4 16.2(3) . . . . ?
C C2 C4 C7 -97.5(3) . . . . ?
C C2 C4 C6 149.4(2) . . . . ?
C C2 C4 C5 27.0(3) . . . . ?
C15 C16 C17 C18 0.9(6) . . . . ?
C15 C20 C19 C18 -0.2(6) . . . . ?
C6 N2 C12 C7 0.4(3) . . . . ?
C6 N2 C12 C11 -178.9(3) . . . . ?
C6 N2 C14 C15 114.2(3) . . . . ?
C6 C4 C5 N3 -146.7(2) . . . . ?
C4 C2 C N3 -17.9(3) . . . . ?
C4 C2 C C3 167.0(4) . . . . ?
C4 C7 C8 C9 -174.3(3) . . . . ?
C8 C7 C4 C2 63.0(4) . . . . ?
C8 C7 C4 C6 -178.6(3) . . . . ?
C8 C7 C4 C5 -55.5(4) . . . . ?
C8 C9 C10 C11 -0.3(5) . . . . ?
C11 C12 C7 C4 175.4(3) . . . . ?
C11 C12 C7 C8 -1.0(4) . . . . ?
C16 C15 C14 N2 -19.2(4) . . . . ?
C16 C15 C20 C19 0.2(5) . . . . ?
C16 C17 C18 C19 -0.9(6) . . . . ?
C5 N3 N1 N4 -177.8(3) . . . . ?
C5 N3 C C2 1.2(3) . . . . ?
C5 N3 C C3 178.3(2) . . . . ?
C14 N2 C12 C7 -176.9(3) . . . . ?
C14 N2 C12 C11 3.8(5) . . . . ?
C14 N2 C6 O2 -1.5(5) . . . . ?
C14 N2 C6 C4 -179.4(3) . . . . ?
C14 C15 C16 C17 179.6(3) . . . . ?
C14 C15 C20 C19 -179.9(3) . . . . ?
C20 C15 C16 C17 -0.5(5) . . . . ?
C20 C15 C14 N2 160.9(3) . . . . ?
C20 C19 C18 C17 0.5(6) . . . . ?
C13 O1 C9 C8 -177.7(3) . . . . ?
C13 O1 C9 C10 1.2(4) . . . . ?
